data_4031111
loop_
_publ_author_name
'Sar, Dinabandhu'
'Bag, Raghunath'
'Bhattacharjee, Debajyoti'
'Deka, Ramesh Chandra'
'Punniyamurthy, Tharmalingam'

_publ_section_title
;
 Iron(III)-Mediated Radical Nitration of Bisarylsulfonyl Hydrazones:
 Synthesis of Bisarylnitromethyl Sulfones.
;
_journal_issue 13
_journal_name_full 'The Journal of organic chemistry'
_journal_page_first 6776
_journal_page_last 6783
_journal_paper_doi 10.1021/acs.joc.5b00820
_journal_volume 80
_journal_year 2015
_chemical_formula_moiety 'C17 H19 N O7 S'
_chemical_formula_sum 'C17 H19 N O7 S'
_chemical_formula_weight 381.39
_chemical_name_systematic
; 
 ? 
;
_space_group_IT_number 14
_symmetry_cell_setting monoclinic
_symmetry_space_group_name_Hall '-P 2yn'
_symmetry_space_group_name_H-M 'P 1 21/n 1'
_atom_sites_solution_hydrogens geom
_atom_sites_solution_primary direct
_atom_sites_solution_secondary difmap
_audit_creation_method SHELXL-97
_cell_angle_alpha 90.00
_cell_angle_beta 94.040(3)
_cell_angle_gamma 90.00
_cell_formula_units_Z 4
_cell_length_a 9.4930(5)
_cell_length_b 8.0554(4)
_cell_length_c 23.9965(12)
_cell_measurement_temperature 298(2)
_cell_measurement_theta_max 24.990
_cell_measurement_theta_min 2.36
_cell_volume 1830.45(16)
_computing_cell_refinement 'Bruker SMART'
_computing_data_collection 'Bruker SMART'
_computing_data_reduction 'Bruker SAINT'
_computing_molecular_graphics 'Bruker SHELXTL'
_computing_publication_material 'Bruker SHELXTL'
_computing_structure_refinement 'SHELXL-97 (Sheldrick, 1997)'
_computing_structure_solution 'SHELXS-97 (Sheldrick, 1990)'
_diffrn_ambient_temperature 298(2)
_diffrn_measured_fraction_theta_full 0.993
_diffrn_measured_fraction_theta_max 0.993
_diffrn_measurement_device_type 'CCD area detector'
_diffrn_measurement_method 'phi and omega scans'
_diffrn_radiation_monochromator graphite
_diffrn_radiation_source 'fine-focus sealed tube'
_diffrn_radiation_type MoK\a
_diffrn_radiation_wavelength 0.71073
_diffrn_reflns_av_R_equivalents 0.0828
_diffrn_reflns_av_sigmaI/netI 0.0347
_diffrn_reflns_limit_h_max 10
_diffrn_reflns_limit_h_min -11
_diffrn_reflns_limit_k_max 9
_diffrn_reflns_limit_k_min -9
_diffrn_reflns_limit_l_max 24
_diffrn_reflns_limit_l_min -28
_diffrn_reflns_number 23969
_diffrn_reflns_theta_full 24.99
_diffrn_reflns_theta_max 24.99
_diffrn_reflns_theta_min 1.70
_exptl_absorpt_coefficient_mu 0.216
_exptl_absorpt_correction_T_max 0.949
_exptl_absorpt_correction_T_min 0.913
_exptl_absorpt_correction_type multi-scan
_exptl_absorpt_process_details SADABS
_exptl_crystal_colour colorless
_exptl_crystal_density_diffrn 1.384
_exptl_crystal_density_method 'not measured'
_exptl_crystal_description block
_exptl_crystal_F_000 800
_exptl_crystal_size_max 0.42
_exptl_crystal_size_mid 0.38
_exptl_crystal_size_min 0.24
_refine_diff_density_max 0.283
_refine_diff_density_min -0.303
_refine_diff_density_rms 0.059
_refine_ls_extinction_method none
_refine_ls_goodness_of_fit_ref 1.046
_refine_ls_matrix_type full
_refine_ls_number_parameters 239
_refine_ls_number_reflns 3226
_refine_ls_number_restraints 0
_refine_ls_restrained_S_all 1.046
_refine_ls_R_factor_all 0.0481
_refine_ls_R_factor_gt 0.0404
_refine_ls_shift/su_max 0.008
_refine_ls_shift/su_mean 0.000
_refine_ls_structure_factor_coef Fsqd
_refine_ls_weighting_details 'calc w=1/[\s^2^(Fo^2^)+(0.0719P)^2^+0.2304P] where P=(Fo^2^+2Fc^2^)/3'
_refine_ls_weighting_scheme calc
_refine_ls_wR_factor_gt 0.1135
_refine_ls_wR_factor_ref 0.1200
_reflns_number_gt 2643
_reflns_number_total 3208
_reflns_threshold_expression >2sigma(I)
_cod_data_source_file jo5b00820_si_001.cif
_cod_data_source_block 123
_cod_depositor_comments
;
The following automatic conversions were performed:

'_symmetry_cell_setting' value 'Monoclinic' changed to 'monoclinic'
according to
/usr/data/users/saulius/crontab/automatic-downloads/rss-feeds/ACS/lib/dictionaries/cif_core.dic
dictionary named 'cif_core.dic' version 2.4.2 from 2011-04-26.

Automatic conversion script
Id: cif_fix_values 3271 2015-04-21 07:52:19Z andrius 

 Adding full bibliography for 4031110--4031111.cif.
;
_cod_original_sg_symbol_H-M 'P 21/n'
_cod_database_code 4031111

loop_
_symmetry_equiv_pos_as_xyz
'x, y, z'
'-x+1/2, y+1/2, -z+1/2'
'-x, -y, -z'
'x-1/2, -y-1/2, z-1/2'

loop_
_atom_site_label
_atom_site_type_symbol
_atom_site_fract_x
_atom_site_fract_y
_atom_site_fract_z
_atom_site_U_iso_or_equiv
_atom_site_adp_type
_atom_site_occupancy
_atom_site_symmetry_multiplicity
_atom_site_calc_flag
_atom_site_refinement_flags
S1 S 0.89682(4) 0.37269(6) 0.162250(19) 0.04827(18) Uani 1 1 d .
C2 C 0.60557(18) 0.1437(2) 0.08891(7) 0.0445(4) Uani 1 1 d .
C3 C 0.49423(18) 0.1707(2) 0.04934(7) 0.0462(4) Uani 1 1 d .
H3 H 0.4037 0.1366 0.0565 0.055 Uiso 1 1 calc R
C6 C 0.76255(18) 0.2755(2) 0.02798(7) 0.0465(4) Uani 1 1 d .
H6 H 0.8527 0.3121 0.0211 0.056 Uiso 1 1 calc R
C4 C 0.51702(18) 0.2481(2) -0.00063(7) 0.0452(4) Uani 1 1 d .
C5 C 0.65393(18) 0.2983(2) -0.01194(7) 0.0467(4) Uani 1 1 d .
C16 C 0.62738(19) 0.4862(2) 0.16616(8) 0.0516(5) Uani 1 1 d .
H16 H 0.6393 0.5364 0.1319 0.062 Uiso 1 1 calc R
C12 C 0.7196(2) 0.3240(2) 0.24478(8) 0.0532(5) Uani 1 1 d .
H12 H 0.7939 0.2662 0.2632 0.064 Uiso 1 1 calc R
C13 C 0.5910(2) 0.3359(3) 0.26819(8) 0.0587(5) Uani 1 1 d .
H13 H 0.5790 0.2855 0.3024 0.070 Uiso 1 1 calc R
C15 C 0.5009(2) 0.4973(3) 0.19030(9) 0.0587(5) Uani 1 1 d .
H15 H 0.4274 0.5568 0.1721 0.070 Uiso 1 1 calc R
C14 C 0.4795(2) 0.4221(3) 0.24117(8) 0.0568(5) Uani 1 1 d .
C1 C 0.74046(18) 0.1983(2) 0.07886(7) 0.0439(4) Uani 1 1 d .
C11 C 0.73701(18) 0.3989(2) 0.19374(7) 0.0447(4) Uani 1 1 d .
C9 C 0.8059(2) 0.4002(3) -0.07910(9) 0.0643(6) Uani 1 1 d .
H9A H 0.8522 0.4778 -0.0536 0.096 Uiso 1 1 calc R
H9B H 0.8016 0.4452 -0.1162 0.096 Uiso 1 1 calc R
H9C H 0.8578 0.2978 -0.0782 0.096 Uiso 1 1 calc R
C8 C 0.2728(2) 0.2369(3) -0.03148(9) 0.0632(5) Uani 1 1 d .
H8A H 0.2668 0.1207 -0.0231 0.095 Uiso 1 1 calc R
H8B H 0.2118 0.2619 -0.0640 0.095 Uiso 1 1 calc R
H8C H 0.2442 0.3005 -0.0004 0.095 Uiso 1 1 calc R
C7 C 0.4565(2) 0.0079(3) 0.15163(9) 0.0717(6) Uani 1 1 d .
H7A H 0.3918 0.0996 0.1516 0.108 Uiso 1 1 calc R
H7B H 0.4632 -0.0433 0.1878 0.108 Uiso 1 1 calc R
H7C H 0.4231 -0.0718 0.1241 0.108 Uiso 1 1 calc R
C17 C 0.3379(2) 0.4343(4) 0.26600(11) 0.0848(7) Uani 1 1 d .
H17A H 0.3412 0.3747 0.3007 0.127 Uiso 1 1 calc R
H17B H 0.2662 0.3874 0.2405 0.127 Uiso 1 1 calc R
H17C H 0.3163 0.5488 0.2726 0.127 Uiso 1 1 calc R
O2 O 0.41495(13) 0.27813(17) -0.04178(5) 0.0580(4) Uani 1 1 d .
O1 O 0.59180(14) 0.06624(18) 0.13893(5) 0.0594(4) Uani 1 1 d .
O3 O 0.66667(14) 0.37008(18) -0.06327(6) 0.0627(4) Uani 1 1 d .
O7 O 1.00789(13) 0.33533(19) 0.20392(6) 0.0664(4) Uani 1 1 d .
O6 O 0.91320(14) 0.50576(16) 0.12378(6) 0.0613(4) Uani 1 1 d .
C10 C 0.85652(18) 0.1794(2) 0.12364(7) 0.0450(4) Uani 1 1 d .
H10 H 0.8252 0.0978 0.1504 0.054 Uiso 1 1 calc R
N1 N 0.99056(17) 0.1134(2) 0.10129(7) 0.0562(4) Uani 1 1 d .
O5 O 1.07874(18) 0.2087(2) 0.08753(10) 0.1047(7) Uani 1 1 d .
O4 O 0.99990(19) -0.0346(2) 0.09814(9) 0.0966(6) Uani 1 1 d .

loop_
_atom_site_aniso_label
_atom_site_aniso_U_11
_atom_site_aniso_U_22
_atom_site_aniso_U_33
_atom_site_aniso_U_23
_atom_site_aniso_U_13
_atom_site_aniso_U_12
S1 0.0348(3) 0.0540(3) 0.0561(3) -0.0021(2) 0.0030(2) -0.00462(18)
C2 0.0433(10) 0.0473(9) 0.0439(9) -0.0021(7) 0.0101(8) -0.0076(7)
C3 0.0372(9) 0.0527(10) 0.0501(10) -0.0034(8) 0.0116(8) -0.0096(7)
C6 0.0380(10) 0.0492(10) 0.0537(10) 0.0004(8) 0.0127(8) -0.0069(7)
C4 0.0414(10) 0.0472(9) 0.0473(9) -0.0031(7) 0.0056(8) -0.0032(7)
C5 0.0450(10) 0.0496(10) 0.0466(10) 0.0025(8) 0.0114(8) -0.0047(8)
C16 0.0471(11) 0.0582(11) 0.0491(10) 0.0014(8) 0.0006(8) 0.0003(8)
C12 0.0495(11) 0.0587(11) 0.0510(10) 0.0019(8) 0.0013(8) 0.0049(9)
C13 0.0583(13) 0.0663(12) 0.0525(11) -0.0008(9) 0.0119(10) -0.0036(10)
C15 0.0408(11) 0.0699(13) 0.0640(12) -0.0041(10) -0.0050(9) 0.0072(9)
C14 0.0425(11) 0.0666(12) 0.0618(12) -0.0129(10) 0.0074(9) -0.0068(9)
C1 0.0395(10) 0.0457(9) 0.0474(9) -0.0022(7) 0.0102(7) -0.0035(7)
C11 0.0379(10) 0.0487(9) 0.0473(9) -0.0037(8) 0.0016(8) -0.0019(7)
C9 0.0555(13) 0.0821(14) 0.0572(12) 0.0101(10) 0.0175(10) -0.0111(10)
C8 0.0407(11) 0.0720(13) 0.0765(13) 0.0067(11) 0.0011(10) -0.0030(9)
C7 0.0567(13) 0.0985(17) 0.0614(12) 0.0172(12) 0.0145(10) -0.0238(11)
C17 0.0474(13) 0.118(2) 0.0912(17) -0.0149(16) 0.0192(12) -0.0055(13)
O2 0.0418(7) 0.0758(9) 0.0561(8) 0.0092(7) 0.0020(6) -0.0077(6)
O1 0.0485(8) 0.0797(9) 0.0506(7) 0.0111(7) 0.0085(6) -0.0187(7)
O3 0.0471(8) 0.0877(10) 0.0542(8) 0.0200(7) 0.0102(6) -0.0088(7)
O7 0.0393(8) 0.0868(10) 0.0715(9) -0.0084(8) -0.0075(6) -0.0014(7)
O6 0.0536(9) 0.0545(8) 0.0774(9) 0.0056(7) 0.0161(7) -0.0105(6)
C10 0.0384(10) 0.0478(9) 0.0498(10) 0.0026(8) 0.0095(8) -0.0013(7)
N1 0.0455(10) 0.0610(11) 0.0624(10) -0.0004(8) 0.0057(8) 0.0066(8)
O5 0.0717(12) 0.0825(12) 0.1683(19) 0.0077(12) 0.0673(13) -0.0009(9)
O4 0.0767(12) 0.0674(11) 0.1482(17) -0.0154(11) 0.0249(11) 0.0167(8)

loop_
_atom_type_symbol
_atom_type_description
_atom_type_scat_dispersion_real
_atom_type_scat_dispersion_imag
_atom_type_scat_source
C C 0.0033 0.0016 'International Tables Vol C Tables 4.2.6.8 and 6.1.1.4'
H H 0.0000 0.0000 'International Tables Vol C Tables 4.2.6.8 and 6.1.1.4'
N N 0.0061 0.0033 'International Tables Vol C Tables 4.2.6.8 and 6.1.1.4'
O O 0.0106 0.0060 'International Tables Vol C Tables 4.2.6.8 and 6.1.1.4'
S S 0.1246 0.1234 'International Tables Vol C Tables 4.2.6.8 and 6.1.1.4'

loop_
_geom_angle_atom_site_label_1
_geom_angle_atom_site_label_2
_geom_angle_atom_site_label_3
_geom_angle
O6 S1 O7 119.97(9)
O6 S1 C11 108.94(8)
O7 S1 C11 109.92(9)
O6 S1 C10 109.75(8)
O7 S1 C10 106.89(9)
C11 S1 C10 99.40(8)
O1 C2 C3 123.85(15)
O1 C2 C1 116.27(15)
C3 C2 C1 119.87(15)
C4 C3 C2 120.42(16)
C5 C6 C1 121.22(16)
O2 C4 C3 124.40(16)
O2 C4 C5 115.54(15)
C3 C4 C5 120.04(16)
C6 C5 O3 125.04(16)
C6 C5 C4 119.16(15)
O3 C5 C4 115.80(15)
C15 C16 C11 118.78(17)
C13 C12 C11 119.50(17)
C12 C13 C14 120.74(18)
C16 C15 C14 121.93(18)
C13 C14 C15 118.29(18)
C13 C14 C17 121.3(2)
C15 C14 C17 120.45(19)
C2 C1 C6 119.23(16)
C2 C1 C10 119.00(15)
C6 C1 C10 121.72(15)
C16 C11 C12 120.75(17)
C16 C11 S1 119.90(14)
C12 C11 S1 119.27(14)
C4 O2 C8 117.92(15)
C2 O1 C7 118.88(15)
C5 O3 C9 116.98(15)
C1 C10 N1 112.20(14)
C1 C10 S1 113.15(12)
N1 C10 S1 109.03(12)
O4 N1 O5 124.28(18)
O4 N1 C10 116.10(16)
O5 N1 C10 119.61(16)

loop_
_geom_bond_atom_site_label_1
_geom_bond_atom_site_label_2
_geom_bond_distance
S1 O6 1.4302(14)
S1 O7 1.4330(14)
S1 C11 1.7546(18)
S1 C10 1.8385(18)
C2 O1 1.368(2)
C2 C3 1.387(2)
C2 C1 1.391(2)
C3 C4 1.382(2)
C6 C5 1.369(2)
C6 C1 1.399(2)
C4 O2 1.356(2)
C4 C5 1.406(2)
C5 O3 1.374(2)
C16 C15 1.372(3)
C16 C11 1.385(3)
C12 C13 1.383(3)
C12 C11 1.385(3)
C13 C14 1.388(3)
C15 C14 1.391(3)
C14 C17 1.512(3)
C1 C10 1.492(2)
C9 O3 1.421(2)
C8 O2 1.428(2)
C7 O1 1.421(2)
C10 N1 1.512(2)
N1 O4 1.198(2)
N1 O5 1.199(2)
